data_1555298
loop_
_publ_author_name
'Luconi, Lapo'
'Demirci, Umit B.'
'Peruzzini, Maurizio'
'Giambastiani, Giuliano'
'Rossin, Andrea'

_publ_section_title
;
 Ammonia borane and hydrazine bis(borane) dehydrogenation mediated by an
 unsymmetrical (PNN) ruthenium pincer hydride: metal--ligand cooperation
 for hydrogen production
;
_journal_issue 10
_journal_name_full 'Sustainable Energy &amp; Fuels'
_journal_page_first 2583
_journal_paper_doi 10.1039/C9SE00241C
_journal_volume 3
_journal_year 2019
_chemical_absolute_configuration unk
_chemical_formula_moiety 'C38  H45  N3 O P2 Ru, C7 H8'
_chemical_formula_sum 'C45 H53 N3 O P2 Ru'
_chemical_formula_weight 814.91
_space_group_IT_number 4
_space_group_name_Hall 'P 2yb'
_space_group_name_H-M_alt 'P 1 21 1'
_symmetry_cell_setting monoclinic
_symmetry_Int_Tables_number 4
_symmetry_space_group_name_Hall 'P 2yb'
_symmetry_space_group_name_H-M 'P 1 21 1'
_atom_sites_solution_hydrogens mixed
_audit_creation_date 2019-03-05T14:48:25-00:00
_audit_creation_method 'WinGX routine CIF_UPDATE'
_audit_update_record
;
2019-04-01 deposited with the CCDC.	2019-05-21 downloaded from the CCDC.
;
_cell_angle_alpha 90
_cell_angle_beta 108.396(5)
_cell_angle_gamma 90
_cell_formula_units_Z 2
_cell_length_a 10.512(5)
_cell_length_b 12.577(6)
_cell_length_c 16.003(6)
_cell_measurement_reflns_used 5753
_cell_measurement_temperature 100(2)
_cell_measurement_theta_max 71.3740
_cell_measurement_theta_min 4.5670
_cell_measurement_wavelength 1.54184
_cell_volume 2007.6(15)
_computing_cell_refinement 'CrysAlisPro 1.171.39.46 (Rigaku OD, 2018)'
_computing_data_collection 'CrysAlisPro 1.171.39.46 (Rigaku OD, 2018)'
_computing_data_reduction 'CrysAlisPro 1.171.39.46 (Rigaku OD, 2018)'
_computing_molecular_graphics 'Ortep for Windows (Farrugia, 2012)'
_computing_publication_material 'WinGX publication routines (Farrugia, 2012)'
_computing_structure_refinement 'SHELXL-2018/3 (Sheldrick, 2018)'
_diffrn_ambient_temperature 100(2)
_diffrn_detector 'CCD plate'
_diffrn_detector_area_resol_mean 8.1241
_diffrn_detector_type Onyx
_diffrn_measured_fraction_theta_full 0.997
_diffrn_measured_fraction_theta_max 0.97
_diffrn_measurement_device 'four-circle diffractometer'
_diffrn_measurement_device_type 'Xcalibur, Onyx'
_diffrn_measurement_method '\w scans'
_diffrn_orient_matrix_type 'CrysAlisPro convention (1999,Acta A55,543-557)'
_diffrn_orient_matrix_UB_11 -0.0339725
_diffrn_orient_matrix_UB_12 0.1104334
_diffrn_orient_matrix_UB_13 0.0290355
_diffrn_orient_matrix_UB_21 0.0844823
_diffrn_orient_matrix_UB_22 -0.0249975
_diffrn_orient_matrix_UB_23 0.0956558
_diffrn_orient_matrix_UB_31 0.1246986
_diffrn_orient_matrix_UB_32 0.0469139
_diffrn_orient_matrix_UB_33 -0.0172057
_diffrn_radiation_monochromator graphite
_diffrn_radiation_probe x-ray
_diffrn_radiation_type CuK\a
_diffrn_radiation_wavelength 1.5418
_diffrn_reflns_av_R_equivalents 0.0637
_diffrn_reflns_av_unetI/netI 0.08
_diffrn_reflns_Laue_measured_fraction_full 0.997
_diffrn_reflns_Laue_measured_fraction_max 0.97
_diffrn_reflns_limit_h_max 12
_diffrn_reflns_limit_h_min -11
_diffrn_reflns_limit_k_max 15
_diffrn_reflns_limit_k_min -15
_diffrn_reflns_limit_l_max 19
_diffrn_reflns_limit_l_min -19
_diffrn_reflns_number 11249
_diffrn_reflns_point_group_measured_fraction_full 0.837
_diffrn_reflns_point_group_measured_fraction_max 0.8
_diffrn_reflns_theta_full 67.68
_diffrn_reflns_theta_max 72.361
_diffrn_reflns_theta_min 4.47
_diffrn_source 'fine-focus sealed X-ray tube'
_diffrn_source_type 'Enhance (Cu) X-ray Source'
_exptl_absorpt_coefficient_mu 4.2
_exptl_absorpt_correction_T_max 1
_exptl_absorpt_correction_T_min 0.36642
_exptl_absorpt_correction_type multi-scan
_exptl_absorpt_process_details
;
        CrysAlisPro 1.171.39.46 (Rigaku Oxford Diffraction, 2018)
        Empirical absorption correction using spherical harmonics,
 implemented in SCALE3 ABSPACK scaling algorithm.
;
_exptl_crystal_colour orange
_exptl_crystal_density_diffrn 1.348
_exptl_crystal_density_method 'not measured'
_exptl_crystal_description prism
_exptl_crystal_F_000 852
_exptl_crystal_size_max 0.03
_exptl_crystal_size_mid 0.02
_exptl_crystal_size_min 0.02
_refine_diff_density_max 1.115
_refine_diff_density_min -1.606
_refine_diff_density_rms 0.119
_refine_ls_abs_structure_details
;
 Refined as an inversion twin.
;
_refine_ls_abs_structure_Flack 0.35(2)
_refine_ls_extinction_method none
_refine_ls_goodness_of_fit_ref 1.043
_refine_ls_hydrogen_treatment mixed
_refine_ls_matrix_type full
_refine_ls_number_constraints 0
_refine_ls_number_parameters 483
_refine_ls_number_reflns 6341
_refine_ls_number_restraints 1
_refine_ls_restrained_S_all 1.042
_refine_ls_R_factor_all 0.0715
_refine_ls_R_factor_gt 0.0586
_refine_ls_shift/su_max 0.001
_refine_ls_shift/su_mean 0
_refine_ls_structure_factor_coef Fsqd
_refine_ls_weighting_details 'w=1/[\s^2^(Fo^2^)+(0.0960P)^2^+3.3650P] where P=(Fo^2^+2Fc^2^)/3'
_refine_ls_weighting_scheme calc
_refine_ls_wR_factor_gt 0.1488
_refine_ls_wR_factor_ref 0.1681
_reflns_Friedel_coverage 0.574
_reflns_Friedel_fraction_full 0.66
_reflns_Friedel_fraction_max 0.613
_reflns_number_gt 5539
_reflns_number_total 6341
_reflns_threshold_expression 'I > 2\s(I)'
_cod_data_source_file c9se00241c2.cif
_cod_data_source_block 2_PPh3
_cod_original_sg_symbol_H-M 'P 21'
_cod_database_code 1555298
_shelx_shelxl_version_number 2018/3

loop_
_symmetry_equiv_pos_as_xyz
'x, y, z'
'-x, y+1/2, -z'

loop_
_atom_site_label
_atom_site_type_symbol
_atom_site_fract_x
_atom_site_fract_y
_atom_site_fract_z
_atom_site_U_iso_or_equiv
_atom_site_adp_type
_atom_site_occupancy
_atom_site_site_symmetry_order
_atom_site_calc_flag
_atom_site_refinement_flags_posn
_atom_site_refinement_flags_adp
C1 C 0.8588(10) 0.0208(9) 0.1814(6) 0.030(2) Uani 1 1 d . .
C2 C 0.7521(11) 0.0963(9) 0.1540(7) 0.033(2) Uani 1 1 d . .
H2 H 0.732501 0.128678 0.097719 0.04 Uiso 1 1 calc R U
C3 C 0.6779(11) 0.1228(9) 0.2069(7) 0.035(2) Uani 1 1 d . .
H3 H 0.607778 0.173536 0.187433 0.042 Uiso 1 1 calc R U
C4 C 0.7049(11) 0.0747(10) 0.2912(7) 0.034(2) Uani 1 1 d . .
H4 H 0.653391 0.091787 0.328651 0.04 Uiso 1 1 calc R U
C5 C 0.8069(9) 0.0034(8) 0.3162(6) 0.025(2) Uani 1 1 d . .
C7 C 0.8084(11) -0.0408(9) 0.4717(6) 0.034(2) Uani 1 1 d . .
C8 C 0.8912(11) -0.1038(10) 0.5345(6) 0.036(2) Uani 1 1 d . .
H7 H 0.88933 -0.112581 0.593106 0.043 Uiso 1 1 calc R U
C9 C 0.9808(9) -0.1541(13) 0.4971(5) 0.0311(19) Uani 1 1 d . .
C11 C 1.0941(11) -0.2277(11) 0.5380(6) 0.038(3) Uani 1 1 d . .
H9A H 1.175364 -0.186406 0.566147 0.057 Uiso 1 1 calc R U
H9B H 1.108978 -0.273571 0.492423 0.057 Uiso 1 1 calc R U
H9C H 1.072504 -0.27167 0.582234 0.057 Uiso 1 1 calc R U
C10 C 0.6918(13) 0.0227(11) 0.4787(8) 0.036(3) Uani 1 1 d . .
H10A H 0.60923 -0.002972 0.43521 0.054 Uiso 1 1 calc R U
H10B H 0.705081 0.097837 0.467491 0.054 Uiso 1 1 calc R U
H10C H 0.6846 0.014883 0.537992 0.054 Uiso 1 1 calc R U
C6 C 0.9408(11) -0.0074(10) 0.1322(6) 0.034(2) Uani 1 1 d . .
H11 H 0.9262 0.020707 0.074827 0.041 Uiso 1 1 calc R U
C12 C 1.2320(12) -0.0143(11) 0.2075(7) 0.039(3) Uani 1 1 d . .
C13 C 1.2076(13) 0.0893(10) 0.2500(8) 0.042(3) Uani 1 1 d . .
H13A H 1.293768 0.122705 0.281091 0.063 Uiso 1 1 calc R U
H13B H 1.1591 0.074046 0.291802 0.063 Uiso 1 1 calc R U
H13C H 1.154226 0.137653 0.204234 0.063 Uiso 1 1 calc R U
C14 C 1.3505(12) -0.0732(12) 0.2717(8) 0.047(3) Uani 1 1 d . .
H14A H 1.330602 -0.087841 0.326459 0.071 Uiso 1 1 calc R U
H14B H 1.431179 -0.02904 0.284582 0.071 Uiso 1 1 calc R U
H14C H 1.365362 -0.140364 0.245194 0.071 Uiso 1 1 calc R U
C15 C 1.2759(13) 0.0201(11) 0.1275(8) 0.045(3) Uani 1 1 d . .
H15A H 1.35188 0.069273 0.14732 0.067 Uiso 1 1 calc R U
H15B H 1.200955 0.055614 0.083855 0.067 Uiso 1 1 calc R U
H15C H 1.302573 -0.042719 0.100918 0.067 Uiso 1 1 calc R U
C16 C 1.0709(11) -0.1886(10) 0.0840(6) 0.037(3) Uani 1 1 d . .
C17 C 1.1960(13) -0.2601(10) 0.1102(8) 0.042(3) Uani 1 1 d . .
H17A H 1.181547 -0.320591 0.069671 0.063 Uiso 1 1 calc R U
H17B H 1.212543 -0.286049 0.170384 0.063 Uiso 1 1 calc R U
H17C H 1.273685 -0.219056 0.10706 0.063 Uiso 1 1 calc R U
C18 C 0.9466(12) -0.2570(11) 0.0684(7) 0.041(3) Uani 1 1 d . .
H18A H 0.938056 -0.304611 0.018443 0.062 Uiso 1 1 calc R U
H18B H 0.867245 -0.211202 0.055369 0.062 Uiso 1 1 calc R U
H18C H 0.954134 -0.299192 0.121184 0.062 Uiso 1 1 calc R U
C19 C 1.0558(13) -0.1341(14) -0.0038(7) 0.048(3) Uani 1 1 d . .
H19A H 0.982042 -0.082748 -0.016548 0.071 Uiso 1 1 calc R U
H19B H 1.036469 -0.187558 -0.050701 0.071 Uiso 1 1 calc R U
H19C H 1.139235 -0.097008 -0.000537 0.071 Uiso 1 1 calc R U
C20 C 1.1656(10) -0.2384(11) 0.3472(6) 0.034(3) Uani 1 1 d . .
C21 C 0.7732(10) -0.3140(9) 0.3492(6) 0.028(2) Uani 1 1 d . .
C22 C 0.6594(10) -0.2588(9) 0.3505(6) 0.032(2) Uani 1 1 d . .
H22 H 0.616475 -0.212031 0.303475 0.038 Uiso 1 1 calc R U
C23 C 0.6069(11) -0.2713(10) 0.4204(7) 0.038(3) Uani 1 1 d . .
H23 H 0.529549 -0.233008 0.421508 0.046 Uiso 1 1 calc R U
C24 C 0.6714(13) -0.3418(12) 0.4888(8) 0.040(3) Uani 1 1 d . .
H24 H 0.635617 -0.352661 0.535766 0.048 Uiso 1 1 calc R U
C25 C 0.7843(12) -0.3948(10) 0.4888(7) 0.038(3) Uani 1 1 d . .
H25 H 0.828404 -0.440544 0.536382 0.046 Uiso 1 1 calc R U
C26 C 0.8346(11) -0.3818(10) 0.4194(6) 0.035(2) Uani 1 1 d . .
H26 H 0.91262 -0.419886 0.419413 0.042 Uiso 1 1 calc R U
C27 C 0.7035(10) -0.2774(9) 0.1624(6) 0.029(2) Uani 1 1 d . .
C28 C 0.6407(9) -0.1785(8) 0.1479(6) 0.027(2) Uani 1 1 d . .
H28 H 0.669986 -0.123869 0.190643 0.033 Uiso 1 1 calc R U
C29 C 0.5351(9) -0.1592(12) 0.0708(5) 0.031(2) Uani 1 1 d . .
H29 H 0.492932 -0.091481 0.061597 0.037 Uiso 1 1 calc R U
C30 C 0.4914(10) -0.2375(10) 0.0079(6) 0.032(2) Uani 1 1 d . .
H30 H 0.418673 -0.224356 -0.044072 0.039 Uiso 1 1 calc R U
C31 C 0.5550(11) -0.3362(9) 0.0214(6) 0.033(2) Uani 1 1 d . .
H31 H 0.524898 -0.390876 -0.021234 0.04 Uiso 1 1 calc R U
C32 C 0.6620(10) -0.3547(9) 0.0969(6) 0.030(2) Uani 1 1 d . .
H32 H 0.707712 -0.420928 0.104093 0.036 Uiso 1 1 calc R U
C33 C 0.9025(11) -0.4324(9) 0.2500(6) 0.032(2) Uani 1 1 d . .
C34 C 0.8180(12) -0.5169(10) 0.2492(6) 0.036(2) Uani 1 1 d . .
H34 H 0.733464 -0.50333 0.256935 0.044 Uiso 1 1 calc R U
C35 C 0.8525(13) -0.6202(9) 0.2376(6) 0.042(3) Uani 1 1 d . .
H35 H 0.791238 -0.676384 0.2356 0.051 Uiso 1 1 calc R U
C36 C 0.9776(12) -0.6419(13) 0.2288(6) 0.044(3) Uani 1 1 d . .
H36 H 1.003125 -0.712985 0.221987 0.052 Uiso 1 1 calc R U
C37 C 1.0646(12) -0.5583(10) 0.2301(6) 0.040(3) Uani 1 1 d . .
H37 H 1.149787 -0.572184 0.223555 0.048 Uiso 1 1 calc R U
C38 C 1.0275(11) -0.4543(9) 0.2410(6) 0.032(2) Uani 1 1 d . .
H38 H 1.087858 -0.397622 0.24222 0.039 Uiso 1 1 calc R U
C39 C 0.5299(13) -0.0028(11) -0.2861(10) 0.050(3) Uani 1 1 d . .
H39 H 0.499028 0.046011 -0.333448 0.06 Uiso 1 1 calc R U
C40 C 0.5725(14) 0.0340(14) -0.2020(10) 0.062(4) Uani 1 1 d . .
H40 H 0.568952 0.10816 -0.191537 0.074 Uiso 1 1 calc R U
C41 C 0.6210(17) -0.0345(19) -0.1309(13) 0.079(5) Uani 1 1 d . .
H41 H 0.649558 -0.008354 -0.072177 0.095 Uiso 1 1 calc R U
C42 C 0.6265(17) -0.142(2) -0.1479(14) 0.092(7) Uani 1 1 d . .
H42 H 0.662697 -0.190645 -0.101053 0.11 Uiso 1 1 calc R U
C43 C 0.5785(17) -0.1780(11) -0.2345(15) 0.073(5) Uani 1 1 d . .
H43 H 0.578576 -0.252048 -0.246015 0.088 Uiso 1 1 calc R U
C44 C 0.5310(16) -0.1085(13) -0.3034(12) 0.063(4) Uani 1 1 d . .
C45 C 0.4813(16) -0.148(2) -0.3998(12) 0.089(5) Uani 1 1 d . .
H45A H 0.557028 -0.151172 -0.422998 0.134 Uiso 1 1 calc R U
H45B H 0.413684 -0.098421 -0.435432 0.134 Uiso 1 1 calc R U
H45C H 0.441687 -0.218677 -0.401995 0.134 Uiso 1 1 calc R U
N1 N 0.8767(9) -0.0271(9) 0.2615(6) 0.029(2) Uani 1 1 d . .
N3 N 0.9546(8) -0.1200(7) 0.4141(5) 0.030(2) Uani 1 1 d . .
N2 N 0.8484(8) -0.0493(7) 0.3978(5) 0.0271(18) Uani 1 1 d . .
O1 O 1.2638(7) -0.2886(8) 0.3764(5) 0.0422(19) Uani 1 1 d . .
P1 P 1.0726(3) -0.0969(2) 0.17890(15) 0.0300(6) Uani 1 1 d . .
P2 P 0.8520(3) -0.2937(2) 0.26172(17) 0.0277(6) Uani 1 1 d . .
Ru1 Ru 1.02229(6) -0.14984(6) 0.30446(4) 0.0266(2) Uani 1 1 d . .
H100 H 1.081(13) 0.014(12) 0.372(8) 0.05(4) Uiso 1 1 d . .

loop_
_atom_site_aniso_label
_atom_site_aniso_U_11
_atom_site_aniso_U_22
_atom_site_aniso_U_33
_atom_site_aniso_U_23
_atom_site_aniso_U_13
_atom_site_aniso_U_12
C1 0.028(5) 0.037(6) 0.023(4) 0.004(4) 0.005(4) -0.005(4)
C2 0.033(6) 0.031(6) 0.034(5) 0.005(4) 0.009(4) 0.005(5)
C3 0.034(6) 0.027(6) 0.042(5) 0.006(4) 0.007(5) 0.006(5)
C4 0.029(5) 0.040(7) 0.032(5) 0.001(5) 0.012(4) 0.002(5)
C5 0.017(5) 0.027(5) 0.029(5) -0.007(4) 0.005(4) -0.003(4)
C7 0.041(6) 0.031(6) 0.027(4) -0.004(4) 0.008(4) -0.005(5)
C8 0.042(6) 0.043(6) 0.020(4) 0.003(4) 0.006(4) 0.002(5)
C9 0.034(4) 0.033(5) 0.025(4) -0.001(6) 0.007(3) -0.008(6)
C11 0.035(6) 0.051(7) 0.026(5) 0.005(5) 0.005(4) 0.009(5)
C10 0.042(7) 0.039(7) 0.035(6) -0.005(5) 0.022(5) 0.003(5)
C6 0.033(6) 0.040(6) 0.027(5) 0.008(4) 0.008(4) 0.002(5)
C12 0.036(6) 0.043(7) 0.036(5) 0.006(5) 0.011(5) 0.001(5)
C13 0.048(7) 0.035(6) 0.048(6) -0.003(5) 0.023(5) -0.011(5)
C14 0.032(6) 0.056(9) 0.051(6) 0.010(6) 0.010(5) -0.002(6)
C15 0.042(7) 0.042(7) 0.052(7) 0.008(5) 0.019(5) 0.001(6)
C16 0.040(6) 0.045(7) 0.030(5) 0.003(4) 0.018(4) -0.003(5)
C17 0.052(7) 0.038(7) 0.043(6) 0.000(5) 0.023(5) -0.002(6)
C18 0.047(7) 0.054(8) 0.029(5) -0.002(5) 0.019(5) 0.001(6)
C19 0.056(7) 0.056(10) 0.033(5) 0.001(6) 0.018(5) -0.003(7)
C20 0.017(5) 0.059(8) 0.024(4) -0.003(5) 0.003(4) -0.004(5)
C21 0.031(5) 0.029(6) 0.028(5) -0.005(4) 0.014(4) -0.004(4)
C22 0.029(5) 0.028(5) 0.034(5) -0.003(4) 0.005(4) 0.003(4)
C23 0.034(6) 0.049(7) 0.031(5) -0.002(5) 0.010(4) -0.005(5)
C24 0.035(7) 0.050(8) 0.036(6) 0.006(5) 0.013(5) -0.005(6)
C25 0.046(7) 0.040(7) 0.031(5) 0.008(4) 0.016(5) 0.001(5)
C26 0.031(5) 0.040(7) 0.030(5) 0.003(4) 0.005(4) 0.001(5)
C27 0.034(5) 0.028(6) 0.029(4) -0.005(4) 0.017(4) -0.008(4)
C28 0.022(4) 0.029(6) 0.026(4) -0.002(3) 0.001(3) -0.005(4)
C29 0.027(4) 0.034(6) 0.033(4) 0.007(5) 0.011(3) -0.001(5)
C30 0.028(5) 0.042(7) 0.026(4) -0.001(4) 0.006(4) 0.000(5)
C31 0.038(6) 0.027(5) 0.033(5) -0.003(4) 0.009(4) -0.001(5)
C32 0.030(5) 0.029(6) 0.030(5) -0.004(4) 0.010(4) 0.000(4)
C33 0.040(6) 0.036(6) 0.024(4) -0.003(4) 0.014(4) 0.001(5)
C34 0.042(6) 0.035(6) 0.030(5) -0.001(4) 0.008(5) -0.003(5)
C35 0.060(7) 0.037(7) 0.028(5) 0.000(4) 0.012(5) -0.006(5)
C36 0.075(7) 0.025(6) 0.029(4) -0.001(6) 0.013(4) 0.006(8)
C37 0.045(6) 0.051(8) 0.026(5) -0.001(5) 0.012(4) 0.025(6)
C38 0.044(6) 0.031(6) 0.025(4) 0.000(4) 0.015(4) 0.003(5)
C39 0.039(7) 0.041(8) 0.073(8) -0.005(6) 0.021(6) 0.001(6)
C40 0.046(8) 0.059(10) 0.082(10) -0.003(8) 0.022(7) -0.014(7)
C41 0.059(10) 0.103(17) 0.084(11) 0.006(11) 0.035(9) 0.002(10)
C42 0.076(10) 0.105(16) 0.122(14) 0.062(16) 0.071(11) 0.039(14)
C43 0.073(10) 0.030(8) 0.153(17) 0.021(9) 0.087(11) 0.011(6)
C44 0.058(9) 0.051(9) 0.102(11) 0.003(8) 0.056(9) -0.002(7)
C45 0.077(10) 0.092(13) 0.118(13) -0.032(16) 0.060(10) -0.015(15)
N1 0.022(5) 0.043(6) 0.019(4) 0.000(4) 0.004(3) -0.007(4)
N3 0.027(4) 0.045(7) 0.020(3) 0.000(3) 0.010(3) 0.002(4)
N2 0.023(4) 0.037(5) 0.025(4) -0.003(3) 0.012(3) 0.003(4)
O1 0.030(4) 0.054(5) 0.042(4) 0.004(4) 0.011(3) 0.007(4)
P1 0.0301(13) 0.0351(15) 0.0257(11) 0.0044(10) 0.0102(10) 0.0015(11)
P2 0.0296(14) 0.0281(14) 0.0249(11) 0.0016(11) 0.0082(11) 0.0009(12)
Ru1 0.0264(3) 0.0307(4) 0.0221(3) 0.0011(4) 0.0070(2) 0.0009(4)

loop_
_atom_type_symbol
_atom_type_description
_atom_type_scat_dispersion_real
_atom_type_scat_dispersion_imag
_atom_type_scat_source
C C 0.0181 0.0091 'International Tables Vol C Tables 4.2.6.8 and 6.1.1.4'
H H 0 0 'International Tables Vol C Tables 4.2.6.8 and 6.1.1.4'
N N 0.0311 0.018 'International Tables Vol C Tables 4.2.6.8 and 6.1.1.4'
O O 0.0492 0.0322 'International Tables Vol C Tables 4.2.6.8 and 6.1.1.4'
P P 0.2955 0.4335 'International Tables Vol C Tables 4.2.6.8 and 6.1.1.4'
Ru Ru 0.0552 3.296 'International Tables Vol C Tables 4.2.6.8 and 6.1.1.4'

loop_
_geom_angle_atom_site_label_1
_geom_angle_atom_site_label_2
_geom_angle_atom_site_label_3
_geom_angle
N1 C1 C6 119.4(10)
N1 C1 C2 116.2(9)
C6 C1 C2 124.4(9)
C3 C2 C1 121.3(9)
C3 C2 H2 119.3
C1 C2 H2 119.3
C2 C3 C4 120.2(10)
C2 C3 H3 119.9
C4 C3 H3 119.9
C5 C4 C3 117.5(10)
C5 C4 H4 121.2
C3 C4 H4 121.2
C4 C5 N1 122.2(9)
C4 C5 N2 124.7(9)
N1 C5 N2 113.0(9)
C8 C7 N2 107.0(10)
C8 C7 C10 127.2(10)
N2 C7 C10 125.7(10)
C7 C8 C9 107.7(9)
C7 C8 H7 126.1
C9 C8 H7 126.1
N3 C9 C8 108.7(10)
N3 C9 C11 121.4(9)
C8 C9 C11 129.8(8)
C9 C11 H9A 109.5
C9 C11 H9B 109.5
H9A C11 H9B 109.5
C9 C11 H9C 109.5
H9A C11 H9C 109.5
H9B C11 H9C 109.5
C7 C10 H10A 109.5
C7 C10 H10B 109.5
H10A C10 H10B 109.5
C7 C10 H10C 109.5
H10A C10 H10C 109.5
H10B C10 H10C 109.5
C1 C6 P1 118.1(7)
C1 C6 H11 121
P1 C6 H11 121
C13 C12 C14 109.2(10)
C13 C12 C15 105.3(10)
C14 C12 C15 107.3(10)
C13 C12 P1 108.3(8)
C14 C12 P1 111.4(9)
C15 C12 P1 115.0(8)
C12 C13 H13A 109.5
C12 C13 H13B 109.5
H13A C13 H13B 109.5
C12 C13 H13C 109.5
H13A C13 H13C 109.5
H13B C13 H13C 109.5
C12 C14 H14A 109.5
C12 C14 H14B 109.5
H14A C14 H14B 109.5
C12 C14 H14C 109.5
H14A C14 H14C 109.5
H14B C14 H14C 109.5
C12 C15 H15A 109.5
C12 C15 H15B 109.5
H15A C15 H15B 109.5
C12 C15 H15C 109.5
H15A C15 H15C 109.5
H15B C15 H15C 109.5
C18 C16 C19 105.6(9)
C18 C16 C17 109.4(10)
C19 C16 C17 110.1(9)
C18 C16 P1 105.4(7)
C19 C16 P1 115.8(10)
C17 C16 P1 110.2(7)
C16 C17 H17A 109.5
C16 C17 H17B 109.5
H17A C17 H17B 109.5
C16 C17 H17C 109.5
H17A C17 H17C 109.5
H17B C17 H17C 109.5
C16 C18 H18A 109.5
C16 C18 H18B 109.5
H18A C18 H18B 109.5
C16 C18 H18C 109.5
H18A C18 H18C 109.5
H18B C18 H18C 109.5
C16 C19 H19A 109.5
C16 C19 H19B 109.5
H19A C19 H19B 109.5
C16 C19 H19C 109.5
H19A C19 H19C 109.5
H19B C19 H19C 109.5
O1 C20 Ru1 174.9(11)
C22 C21 C26 118.4(9)
C22 C21 P2 122.3(8)
C26 C21 P2 119.2(8)
C21 C22 C23 120.9(10)
C21 C22 H22 119.6
C23 C22 H22 119.6
C22 C23 C24 118.5(11)
C22 C23 H23 120.8
C24 C23 H23 120.8
C25 C24 C23 121.0(11)
C25 C24 H24 119.5
C23 C24 H24 119.5
C24 C25 C26 119.8(11)
C24 C25 H25 120.1
C26 C25 H25 120.1
C25 C26 C21 121.5(11)
C25 C26 H26 119.3
C21 C26 H26 119.3
C28 C27 C32 118.5(9)
C28 C27 P2 117.9(7)
C32 C27 P2 123.1(8)
C27 C28 C29 120.4(10)
C27 C28 H28 119.8
C29 C28 H28 119.8
C30 C29 C28 120.6(12)
C30 C29 H29 119.7
C28 C29 H29 119.7
C29 C30 C31 119.3(9)
C29 C30 H30 120.3
C31 C30 H30 120.3
C32 C31 C30 120.2(10)
C32 C31 H31 119.9
C30 C31 H31 119.9
C31 C32 C27 120.9(10)
C31 C32 H32 119.6
C27 C32 H32 119.6
C34 C33 C38 118.2(11)
C34 C33 P2 121.4(9)
C38 C33 P2 120.4(9)
C35 C34 C33 122.0(11)
C35 C34 H34 119
C33 C34 H34 119
C34 C35 C36 119.7(12)
C34 C35 H35 120.1
C36 C35 H35 120.1
C37 C36 C35 119.2(13)
C37 C36 H36 120.4
C35 C36 H36 120.4
C36 C37 C38 120.3(11)
C36 C37 H37 119.9
C38 C37 H37 119.9
C37 C38 C33 120.6(11)
C37 C38 H38 119.7
C33 C38 H38 119.7
C44 C39 C40 121.0(15)
C44 C39 H39 119.5
C40 C39 H39 119.5
C39 C40 C41 121.3(18)
C39 C40 H40 119.3
C41 C40 H40 119.3
C42 C41 C40 118.1(18)
C42 C41 H41 120.9
C40 C41 H41 120.9
C41 C42 C43 119.3(17)
C41 C42 H42 120.3
C43 C42 H42 120.3
C44 C43 C42 121.2(17)
C44 C43 H43 119.4
C42 C43 H43 119.4
C39 C44 C43 118.9(16)
C39 C44 C45 119.7(18)
C43 C44 C45 121.4(18)
C44 C45 H45A 109.5
C44 C45 H45B 109.5
H45A C45 H45B 109.5
C44 C45 H45C 109.5
H45A C45 H45C 109.5
H45B C45 H45C 109.5
C5 N1 C1 122.1(10)
C5 N1 Ru1 118.4(7)
C1 N1 Ru1 119.5(7)
C9 N3 N2 107.1(8)
C9 N3 Ru1 138.1(8)
N2 N3 Ru1 114.7(5)
C7 N2 N3 109.5(8)
C7 N2 C5 132.2(9)
N3 N2 C5 118.2(7)
C6 P1 C12 105.6(6)
C6 P1 C16 104.0(5)
C12 P1 C16 108.0(5)
C6 P1 Ru1 100.7(4)
C12 P1 Ru1 111.8(3)
C16 P1 Ru1 124.6(4)
C33 P2 C27 102.0(5)
C33 P2 C21 99.0(5)
C27 P2 C21 101.9(4)
C33 P2 Ru1 120.6(4)
C27 P2 Ru1 119.6(4)
C21 P2 Ru1 110.3(3)
C20 Ru1 N3 104.5(4)
C20 Ru1 N1 171.2(5)
N3 Ru1 N1 75.2(3)
C20 Ru1 P1 96.4(3)
N3 Ru1 P1 152.6(3)
N1 Ru1 P1 81.4(3)
C20 Ru1 P2 95.6(4)
N3 Ru1 P2 87.5(2)
N1 Ru1 P2 93.3(2)
P1 Ru1 P2 108.08(10)

loop_
_geom_bond_atom_site_label_1
_geom_bond_atom_site_label_2
_geom_bond_distance
C1 N1 1.375(13)
C1 C6 1.385(15)
C1 C2 1.429(16)
C2 C3 1.361(15)
C2 H2 0.95
C3 C4 1.424(15)
C3 H3 0.95
C4 C5 1.357(15)
C4 H4 0.95
C5 N1 1.362(14)
C5 N2 1.406(13)
C7 C8 1.358(16)
C7 N2 1.380(13)
C7 C10 1.497(17)
C8 C9 1.415(16)
C8 H7 0.95
C9 N3 1.340(12)
C9 C11 1.486(17)
C11 H9A 0.98
C11 H9B 0.98
C11 H9C 0.98
C10 H10A 0.98
C10 H10B 0.98
C10 H10C 0.98
C6 P1 1.759(11)
C6 H11 0.95
C12 C13 1.528(18)
C12 C14 1.533(16)
C12 C15 1.552(16)
C12 P1 1.901(13)
C13 H13A 0.98
C13 H13B 0.98
C13 H13C 0.98
C14 H14A 0.98
C14 H14B 0.98
C14 H14C 0.98
C15 H15A 0.98
C15 H15B 0.98
C15 H15C 0.98
C16 C18 1.518(17)
C16 C19 1.526(15)
C16 C17 1.537(17)
C16 P1 1.902(11)
C17 H17A 0.98
C17 H17B 0.98
C17 H17C 0.98
C18 H18A 0.98
C18 H18B 0.98
C18 H18C 0.98
C19 H19A 0.98
C19 H19B 0.98
C19 H19C 0.98
C20 O1 1.173(13)
C20 Ru1 1.824(12)
C21 C22 1.389(15)
C21 C26 1.395(15)
C21 P2 1.856(10)
C22 C23 1.404(15)
C22 H22 0.95
C23 C24 1.405(17)
C23 H23 0.95
C24 C25 1.361(18)
C24 H24 0.95
C25 C26 1.383(15)
C25 H25 0.95
C26 H26 0.95
C27 C28 1.392(15)
C27 C32 1.396(14)
C27 P2 1.854(10)
C28 C29 1.396(12)
C28 H28 0.95
C29 C30 1.380(17)
C29 H29 0.95
C30 C31 1.393(16)
C30 H30 0.95
C31 C32 1.386(14)
C31 H31 0.95
C32 H32 0.95
C33 C34 1.383(16)
C33 C38 1.393(15)
C33 P2 1.851(12)
C34 C35 1.376(17)
C34 H34 0.95
C35 C36 1.393(17)
C35 H35 0.95
C36 C37 1.39(2)
C36 H36 0.95
C37 C38 1.392(16)
C37 H37 0.95
C38 H38 0.95
C39 C44 1.36(2)
C39 C40 1.36(2)
C39 H39 0.95
C40 C41 1.39(3)
C40 H40 0.95
C41 C42 1.38(4)
C41 H41 0.95
C42 C43 1.39(3)
C42 H42 0.95
C43 C44 1.37(2)
C43 H43 0.95
C44 C45 1.54(2)
C45 H45A 0.98
C45 H45B 0.98
C45 H45C 0.98
N1 Ru1 2.129(10)
N3 N2 1.385(12)
N3 Ru1 2.125(7)
P1 Ru1 2.330(3)
P2 Ru1 2.484(3)

loop_
_geom_hbond_atom_site_label_D
_geom_hbond_atom_site_label_H
_geom_hbond_atom_site_label_A
_geom_hbond_distance_DH
_geom_hbond_distance_HA
_geom_hbond_distance_DA
_geom_hbond_angle_DHA
_geom_hbond_publ_flag
C28 H28 N1 0.95 2.44 3.200(13) 137.3 yes
